data_9004773
loop_
_publ_author_name
'Peterson, R. C.'

_publ_section_title
;
 The relatinship between Cu content and distortion in the atomic structure
 of melanterite from the Richmond mine, Iron Mountain, California
 Sample: melant8
 Locality: Richmond mine, Iron Mountain, California
;
_journal_name_full 'The Canadian Mineralogist'
_journal_page_first 937
_journal_page_last 949
_journal_paper_doi 10.2113/gscanmin.41.4.937
_journal_volume 41
_journal_year 2003
_chemical_formula_sum 'Fe H14 O11 S'
_chemical_name_mineral Melanterite
_space_group_IT_number 14
_symmetry_space_group_name_Hall '-P 2ybc'
_symmetry_space_group_name_H-M 'P 1 21/c 1'
_cell_angle_alpha 90
_cell_angle_beta 105.81
_cell_angle_gamma 90
_cell_formula_units_Z 4
_cell_length_a 14.04
_cell_length_b 6.502
_cell_length_c 10.952
_cell_volume 961.966
_exptl_crystal_density_diffrn 1.920
_cod_depositor_comments
;

2017-09-06
Z value inserted to be consistent with given formula
Water oxygens renamed so they are recognized as oxygens
                 miguel
;
_cod_original_formula_sum 'Fe S O11 H14'
_cod_database_code 9004773

loop_
_symmetry_equiv_pos_as_xyz
x,y,z
x,1/2-y,1/2+z
-x,1/2+y,1/2-z
-x,-y,-z

loop_
_atom_site_label
_atom_site_fract_x
_atom_site_fract_y
_atom_site_fract_z
_atom_site_U_iso_or_equiv
_atom_site_type_symbol
_atom_site_attached_hydrogens
Fe1 0.00000 0.00000 0.00000 ? Fe 0
Fe2 0.50000 0.00000 0.50000 ? Fe 0
S 0.77320 -0.02890 0.32370 0.01930 S 0
O1 0.79600 -0.02930 0.46380 0.02900 O 0
O2 0.86340 0.03680 0.28910 0.03035 O 0
O3 0.69180 0.11600 0.27270 0.03138 O 0
O4 0.74470 -0.23600 0.27360 0.03329 O 0
O5 -0.11170 -0.11700 0.06880 0.05241 O 0
O6 0.10080 -0.04430 0.18300 0.03382 O 0
O7 -0.03060 0.29640 0.06790 0.03003 O 0
O8 0.51980 -0.04270 0.31930 0.03190 O 0
O9 0.43110 0.28620 0.44110 0.03301 O 0
O10 0.35340 -0.14070 0.44010 0.03317 O 0
O11 0.36320 0.00560 0.11480 0.03638 O 0

loop_
_cod_changelog_entry_id
_cod_changelog_entry_author
_cod_changelog_entry_date
_cod_changelog_entry_text
1
;cod-tools version 3.8.0
Id: cif_guess_AMCSD_atom_types 9581 2023-05-17 12:35:41Z saulius
;
2023-05-18T11:38:26+03:00
;Derived atom types and hydrogen counts
from atom names that follow the AMCSD naming convention
(Wat == water, O-H == hydroxyl).
;

_database_code_amcsd 0005866
